data_7208512
loop_
_publ_author_name
'Kole, Goutam Kumar'
'Tan, Geok Kheng'
'Koh, Lip Lin'
'Vittal, Jagadese J.'

_publ_section_title
;
 Co-crystals of tetrakis-1,2,3,4-(4&#x2032;-carboxyphenyl)cyclobutane with
 dipyridyl spacers: design and serendipity
;
_journal_issue 19
_journal_name_full CrystEngComm
_journal_page_first 6190
_journal_paper_doi 10.1039/c2ce25513h
_journal_volume 14
_journal_year 2012
_chemical_formula_sum 'C52 H56 N4 O11'
_chemical_formula_weight 913.01
_chemical_name_systematic
;
?
;
_space_group_IT_number 15
_symmetry_cell_setting monoclinic
_symmetry_space_group_name_Hall '-C 2yc'
_symmetry_space_group_name_H-M 'C 1 2/c 1'
_atom_sites_solution_hydrogens geom
_atom_sites_solution_primary direct
_atom_sites_solution_secondary difmap
_audit_creation_method SHELXL-97
_cell_angle_alpha 90.00
_cell_angle_beta 95.240(3)
_cell_angle_gamma 90.00
_cell_formula_units_Z 4
_cell_length_a 28.787(3)
_cell_length_b 10.7716(12)
_cell_length_c 14.7431(16)
_cell_measurement_reflns_used 691
_cell_measurement_temperature 100(2)
_cell_measurement_theta_max 26.57
_cell_measurement_theta_min 2.49
_cell_volume 4552.5(9)
_computing_cell_refinement 'Bruker SMART'
_computing_data_collection 'Bruker SMART'
_computing_data_reduction 'Bruker SAINT'
_computing_molecular_graphics 'Bruker SHELXTL'
_computing_publication_material 'Bruker SHELXTL'
_computing_structure_refinement 'SHELXL-97 (Sheldrick, 1997)'
_computing_structure_solution 'SHELXS-97 (Sheldrick, 1990)'
_diffrn_ambient_temperature 100(2)
_diffrn_measured_fraction_theta_full 0.997
_diffrn_measured_fraction_theta_max 0.997
_diffrn_measurement_device_type 'CCD area detector'
_diffrn_measurement_method 'phi and omega scans'
_diffrn_radiation_monochromator graphite
_diffrn_radiation_source 'fine-focus sealed tube'
_diffrn_radiation_type MoK\a
_diffrn_radiation_wavelength 0.71073
_diffrn_reflns_av_R_equivalents 0.0504
_diffrn_reflns_av_sigmaI/netI 0.0604
_diffrn_reflns_limit_h_max 37
_diffrn_reflns_limit_h_min -37
_diffrn_reflns_limit_k_max 13
_diffrn_reflns_limit_k_min -13
_diffrn_reflns_limit_l_max 15
_diffrn_reflns_limit_l_min -19
_diffrn_reflns_number 15946
_diffrn_reflns_theta_full 27.50
_diffrn_reflns_theta_max 27.50
_diffrn_reflns_theta_min 2.02
_exptl_absorpt_coefficient_mu 0.094
_exptl_absorpt_correction_T_max 0.9815
_exptl_absorpt_correction_T_min 0.9458
_exptl_absorpt_correction_type multi-scan
_exptl_absorpt_process_details 'SADABS (Sheldrick, 2001)'
_exptl_crystal_colour COLOURLESS
_exptl_crystal_density_diffrn 1.332
_exptl_crystal_density_meas ?
_exptl_crystal_density_method 'not measured'
_exptl_crystal_description BLOCK
_exptl_crystal_F_000 1936
_exptl_crystal_size_max 0.60
_exptl_crystal_size_mid 0.46
_exptl_crystal_size_min 0.20
_refine_diff_density_max 0.673
_refine_diff_density_min -0.814
_refine_diff_density_rms 0.074
_refine_ls_extinction_method none
_refine_ls_goodness_of_fit_ref 1.087
_refine_ls_hydrogen_treatment mixed
_refine_ls_matrix_type full
_refine_ls_number_parameters 312
_refine_ls_number_reflns 5201
_refine_ls_number_restraints 8
_refine_ls_restrained_S_all 1.111
_refine_ls_R_factor_all 0.1042
_refine_ls_R_factor_gt 0.0729
_refine_ls_shift/su_max 0.000
_refine_ls_shift/su_mean 0.000
_refine_ls_structure_factor_coef Fsqd
_refine_ls_weighting_details 'calc w=1/[\s^2^(Fo^2^)+(0.0828P)^2^+7.9035P] where P=(Fo^2^+2Fc^2^)/3'
_refine_ls_weighting_scheme calc
_refine_ls_wR_factor_gt 0.1804
_refine_ls_wR_factor_ref 0.1995
_reflns_number_gt 3633
_reflns_number_total 5201
_reflns_threshold_expression >2sigma(I)
_cod_data_source_file c2ce25513h.txt
_cod_data_source_block A524jj
_cod_depositor_comments
;
The following automatic conversions were performed:

'_symmetry_cell_setting' value 'Monoclinic' changed to 'monoclinic'
according to /home/saulius/struct/CIF-dictionaries/cif_core.dic
dictionary named 'cif_core.dic' version 2.4.1 from
2010-06-29.

'_exptl_absorpt_correction_type' value 'Multi-scan'
changed to 'multi-scan' according to
/home/saulius/struct/CIF-dictionaries/cif_core.dic dictionary named
'cif_core.dic' version 2.4.1 from 2010-06-29.

Automatic conversion script
Id: cif_fix_values 1891 2012-01-12 08:04:46Z andrius 

The following automatic conversions were performed:

'_exptl_crystal_density_meas' value 'Not Measured' was changed to '?'
- the value is perceived as not measured.

Automatic conversion script
Id: cif_fix_values 3008 2015-01-20 13:52:24Z robertas 
;
_cod_original_sg_symbol_H-M C2/c
_cod_database_code 7208512

loop_
_symmetry_equiv_pos_as_xyz
'x, y, z'
'-x, y, -z+1/2'
'x+1/2, y+1/2, z'
'-x+1/2, y+1/2, -z+1/2'
'-x, -y, -z'
'x, -y, z-1/2'
'-x+1/2, -y+1/2, -z'
'x+1/2, -y+1/2, z-1/2'

loop_
_atom_site_label
_atom_site_type_symbol
_atom_site_fract_x
_atom_site_fract_y
_atom_site_fract_z
_atom_site_U_iso_or_equiv
_atom_site_adp_type
_atom_site_occupancy
_atom_site_symmetry_multiplicity
_atom_site_calc_flag
_atom_site_refinement_flags
O1 O 0.36199(8) -0.0184(2) 0.13099(14) 0.0354(5) Uani 1 1 d .
H1 H 0.3777 -0.0285 0.0863 0.053 Uiso 1 1 calc R
O2 O 0.32561(7) 0.1246(2) 0.04120(13) 0.0344(5) Uani 1 1 d .
O3 O 0.46723(7) 0.4934(2) 0.38917(15) 0.0405(6) Uani 1 1 d .
H3 H 0.4917 0.5306 0.3780 0.061 Uiso 1 1 calc R
O4 O 0.44271(8) 0.6853(2) 0.41658(17) 0.0477(6) Uani 1 1 d .
O5 O 0.45456(7) 0.5879(2) 0.15226(15) 0.0417(6) Uani 1 1 d .
N1 N 0.41678(8) 0.9450(2) 1.00627(15) 0.0239(5) Uani 1 1 d .
N2 N 0.38319(8) 0.5648(2) 0.19930(16) 0.0302(6) Uani 1 1 d .
C1 C 0.23911(9) 0.2316(2) 0.42758(16) 0.0187(5) Uani 1 1 d .
H1A H 0.2058 0.2496 0.4061 0.022 Uiso 1 1 calc R
C2 C 0.25986(9) 0.3479(2) 0.48371(16) 0.0183(5) Uani 1 1 d .
H2 H 0.2356 0.4141 0.4846 0.022 Uiso 1 1 calc R
C3 C 0.26336(8) 0.1839(2) 0.34759(16) 0.0182(5) Uani 1 1 d .
C4 C 0.29057(9) 0.0776(3) 0.35060(18) 0.0221(6) Uani 1 1 d .
H4 H 0.2939 0.0292 0.4047 0.026 Uiso 1 1 calc R
C5 C 0.31306(9) 0.0407(3) 0.27525(18) 0.0235(6) Uani 1 1 d .
H5 H 0.3321 -0.0314 0.2787 0.028 Uiso 1 1 calc R
C6 C 0.30768(9) 0.1092(2) 0.19509(17) 0.0204(6) Uani 1 1 d .
C7 C 0.27929(9) 0.2138(2) 0.19071(18) 0.0225(6) Uani 1 1 d .
H7 H 0.2747 0.2599 0.1357 0.027 Uiso 1 1 calc R
C8 C 0.25766(9) 0.2512(3) 0.26608(18) 0.0225(6) Uani 1 1 d .
H8 H 0.2387 0.3235 0.2625 0.027 Uiso 1 1 calc R
C9 C 0.33287(9) 0.0727(3) 0.11423(18) 0.0235(6) Uani 1 1 d .
C10 C 0.30562(9) 0.4045(2) 0.46377(16) 0.0181(5) Uani 1 1 d .
C11 C 0.34532(9) 0.3320(3) 0.45422(17) 0.0210(6) Uani 1 1 d .
H11 H 0.3435 0.2443 0.4597 0.025 Uiso 1 1 calc R
C12 C 0.38701(9) 0.3864(3) 0.43688(17) 0.0232(6) Uani 1 1 d .
H12 H 0.4133 0.3358 0.4286 0.028 Uiso 1 1 calc R
C13 C 0.39081(9) 0.5150(3) 0.43146(17) 0.0239(6) Uani 1 1 d .
C14 C 0.35238(10) 0.5880(3) 0.44355(18) 0.0257(6) Uani 1 1 d .
H14 H 0.3550 0.6759 0.4419 0.031 Uiso 1 1 calc R
C15 C 0.31009(9) 0.5334(3) 0.45807(17) 0.0225(6) Uani 1 1 d .
H15 H 0.2837 0.5845 0.4643 0.027 Uiso 1 1 calc R
C16 C 0.43596(10) 0.5754(3) 0.41234(19) 0.0337(7) Uani 1 1 d .
C23 C 0.42219(12) 0.5183(3) 0.1712(2) 0.0381(8) Uani 1 1 d .
C24 C 0.42647(16) 0.3780(4) 0.1656(3) 0.0587(12) Uani 1 1 d .
H24A H 0.4562 0.3564 0.1422 0.088 Uiso 1 1 calc R
H24B H 0.4007 0.3450 0.1245 0.088 Uiso 1 1 calc R
H24C H 0.4253 0.3420 0.2263 0.088 Uiso 1 1 calc R
C25 C 0.34209(11) 0.4899(3) 0.2109(2) 0.0334(7) Uani 1 1 d .
H25A H 0.3245 0.4768 0.1516 0.050 Uiso 1 1 calc R
H25B H 0.3223 0.5329 0.2516 0.050 Uiso 1 1 calc R
H25C H 0.3517 0.4095 0.2375 0.050 Uiso 1 1 calc R
C26 C 0.37989(10) 0.7001(3) 0.2062(2) 0.0292(6) Uani 1 1 d .
H26A H 0.4096 0.7335 0.2335 0.044 Uiso 1 1 calc R
H26B H 0.3550 0.7219 0.2445 0.044 Uiso 1 1 calc R
H26C H 0.3728 0.7356 0.1453 0.044 Uiso 1 1 calc R
C17 C 0.41080(10) 1.0172(3) 0.93275(19) 0.0300(7) Uani 1 1 d .
H17 H 0.3855 1.0740 0.9275 0.036 Uiso 1 1 calc R
C18 C 0.44021(12) 1.0122(3) 0.8640(2) 0.0423(9) Uani 1 1 d .
H18 H 0.4353 1.0661 0.8130 0.051 Uiso 1 1 calc R
C19 C 0.47686(11) 0.9284(3) 0.86949(19) 0.0318(7) Uani 1 1 d .
C20 C 0.48321(10) 0.8545(3) 0.94653(17) 0.0232(6) Uani 1 1 d .
H20 H 0.5083 0.7971 0.9536 0.028 Uiso 1 1 calc R
C21 C 0.45270(10) 0.8655(3) 1.01270(18) 0.0261(6) Uani 1 1 d .
H21 H 0.4573 0.8144 1.0653 0.031 Uiso 1 1 calc R
C22 C 0.51086(13) 0.9235(4) 0.7976(2) 0.0523(10) Uani 1 1 d U
H22A H 0.5320 0.9958 0.8059 0.063 Uiso 1 1 calc R
H22B H 0.5301 0.8476 0.8073 0.063 Uiso 1 1 calc R
O1W O 0.5000 0.7893(6) 0.2500 0.129(2) Uani 1 2 d SD
H1WA H 0.515(2) 0.733(3) 0.288(3) 0.120 Uiso 1 1 d D

loop_
_atom_site_aniso_label
_atom_site_aniso_U_11
_atom_site_aniso_U_22
_atom_site_aniso_U_33
_atom_site_aniso_U_23
_atom_site_aniso_U_13
_atom_site_aniso_U_12
O1 0.0469(13) 0.0349(12) 0.0288(11) 0.0053(9) 0.0266(10) 0.0116(10)
O2 0.0395(12) 0.0451(13) 0.0210(10) 0.0007(9) 0.0147(9) 0.0062(10)
O3 0.0201(11) 0.0649(16) 0.0379(13) -0.0017(11) 0.0104(9) -0.0172(11)
O4 0.0409(14) 0.0453(15) 0.0560(16) 0.0075(12) 0.0000(11) -0.0251(12)
O5 0.0226(11) 0.0677(17) 0.0365(13) 0.0083(11) 0.0122(9) 0.0116(11)
N1 0.0299(12) 0.0253(12) 0.0183(11) -0.0037(9) 0.0128(9) -0.0033(10)
N2 0.0268(13) 0.0390(15) 0.0251(13) 0.0007(11) 0.0035(10) 0.0056(11)
C1 0.0155(12) 0.0270(14) 0.0141(12) -0.0011(10) 0.0040(9) 0.0000(10)
C2 0.0179(12) 0.0233(14) 0.0147(12) -0.0019(10) 0.0066(9) 0.0019(10)
C3 0.0136(11) 0.0251(14) 0.0166(12) -0.0063(10) 0.0045(9) -0.0043(10)
C4 0.0232(13) 0.0267(14) 0.0171(13) -0.0003(10) 0.0064(10) -0.0026(11)
C5 0.0253(14) 0.0233(14) 0.0231(14) -0.0053(11) 0.0087(11) -0.0004(11)
C6 0.0208(13) 0.0232(14) 0.0183(13) -0.0072(10) 0.0089(10) -0.0070(10)
C7 0.0268(14) 0.0241(14) 0.0175(13) -0.0007(10) 0.0070(10) -0.0031(11)
C8 0.0226(13) 0.0256(14) 0.0204(13) -0.0020(11) 0.0073(10) 0.0009(11)
C9 0.0262(14) 0.0255(14) 0.0205(13) -0.0060(11) 0.0110(11) -0.0070(12)
C10 0.0179(12) 0.0263(14) 0.0107(11) -0.0016(10) 0.0042(9) -0.0012(10)
C11 0.0218(13) 0.0251(14) 0.0164(12) -0.0003(10) 0.0040(10) -0.0020(11)
C12 0.0196(13) 0.0335(15) 0.0170(13) 0.0001(11) 0.0045(10) -0.0015(11)
C13 0.0246(14) 0.0336(16) 0.0137(12) 0.0014(11) 0.0022(10) -0.0100(12)
C14 0.0327(15) 0.0235(14) 0.0209(14) -0.0003(11) 0.0027(11) -0.0066(12)
C15 0.0266(14) 0.0242(14) 0.0172(13) -0.0022(10) 0.0050(10) 0.0002(11)
C16 0.0281(16) 0.052(2) 0.0203(14) 0.0031(13) -0.0013(12) -0.0170(15)
C23 0.0434(19) 0.053(2) 0.0183(14) 0.0038(13) 0.0026(13) 0.0181(16)
C24 0.093(3) 0.046(2) 0.039(2) 0.0006(16) 0.015(2) 0.036(2)
C25 0.0320(16) 0.0447(19) 0.0232(15) 0.0034(13) 0.0005(12) -0.0074(14)
C26 0.0244(14) 0.0314(16) 0.0321(16) -0.0008(12) 0.0046(12) 0.0066(12)
C17 0.0272(15) 0.0398(17) 0.0241(14) 0.0003(12) 0.0080(11) 0.0094(13)
C18 0.0401(18) 0.061(2) 0.0289(16) 0.0198(15) 0.0190(14) 0.0252(17)
C19 0.0340(16) 0.0398(18) 0.0240(15) 0.0066(12) 0.0155(12) 0.0107(13)
C20 0.0269(14) 0.0239(14) 0.0200(13) -0.0019(11) 0.0088(11) 0.0033(11)
C21 0.0383(16) 0.0220(14) 0.0197(13) 0.0019(11) 0.0114(12) 0.0002(12)
C22 0.0507(18) 0.067(2) 0.0434(17) 0.0224(15) 0.0284(15) 0.0277(16)
O1W 0.118(5) 0.091(5) 0.166(7) 0.000 -0.045(5) 0.000

loop_
_atom_type_symbol
_atom_type_description
_atom_type_scat_dispersion_real
_atom_type_scat_dispersion_imag
_atom_type_scat_source
C C 0.0033 0.0016 'International Tables Vol C Tables 4.2.6.8 and 6.1.1.4'
H H 0.0000 0.0000 'International Tables Vol C Tables 4.2.6.8 and 6.1.1.4'
N N 0.0061 0.0033 'International Tables Vol C Tables 4.2.6.8 and 6.1.1.4'
O O 0.0106 0.0060 'International Tables Vol C Tables 4.2.6.8 and 6.1.1.4'

loop_
_geom_angle_atom_site_label_1
_geom_angle_atom_site_label_2
_geom_angle_atom_site_label_3
_geom_angle
_geom_angle_site_symmetry_1
_geom_angle_site_symmetry_3
C9 O1 H1 109.5 . .
C16 O3 H3 109.5 . .
C17 N1 C21 118.2(2) . .
C23 N2 C25 123.1(3) . .
C23 N2 C26 117.3(3) . .
C25 N2 C26 119.0(2) . .
C3 C1 C2 119.4(2) . 7_556
C3 C1 C2 119.7(2) . .
C2 C1 C2 91.05(19) 7_556 .
C3 C1 H1A 108.4 . .
C2 C1 H1A 108.4 7_556 .
C2 C1 H1A 108.4 . .
C10 C2 C1 115.9(2) . 7_556
C10 C2 C1 120.8(2) . .
C1 C2 C1 88.95(18) 7_556 .
C10 C2 H2 109.8 . .
C1 C2 H2 109.8 7_556 .
C1 C2 H2 109.8 . .
C4 C3 C8 118.5(2) . .
C4 C3 C1 123.7(2) . .
C8 C3 C1 117.8(2) . .
C3 C4 C5 120.8(2) . .
C3 C4 H4 119.6 . .
C5 C4 H4 119.6 . .
C6 C5 C4 120.2(3) . .
C6 C5 H5 119.9 . .
C4 C5 H5 119.9 . .
C5 C6 C7 119.3(2) . .
C5 C6 C9 120.7(2) . .
C7 C6 C9 120.0(2) . .
C8 C7 C6 120.3(2) . .
C8 C7 H7 119.8 . .
C6 C7 H7 119.8 . .
C7 C8 C3 120.8(2) . .
C7 C8 H8 119.6 . .
C3 C8 H8 119.6 . .
O2 C9 O1 124.9(2) . .
O2 C9 C6 121.7(3) . .
O1 C9 C6 113.3(2) . .
C15 C10 C11 117.9(2) . .
C15 C10 C2 120.1(2) . .
C11 C10 C2 122.0(2) . .
C12 C11 C10 120.8(3) . .
C12 C11 H11 119.6 . .
C10 C11 H11 119.6 . .
C11 C12 C13 120.5(3) . .
C11 C12 H12 119.8 . .
C13 C12 H12 119.8 . .
C14 C13 C12 119.4(2) . .
C14 C13 C16 119.6(3) . .
C12 C13 C16 121.0(3) . .
C13 C14 C15 120.2(3) . .
C13 C14 H14 119.9 . .
C15 C14 H14 119.9 . .
C14 C15 C10 121.2(3) . .
C14 C15 H15 119.4 . .
C10 C15 H15 119.4 . .
O4 C16 O3 124.0(3) . .
O4 C16 C13 123.8(3) . .
O3 C16 C13 112.2(3) . .
O5 C23 N2 120.8(3) . .
O5 C23 C24 121.3(3) . .
N2 C23 C24 117.8(3) . .
C23 C24 H24A 109.5 . .
C23 C24 H24B 109.5 . .
H24A C24 H24B 109.5 . .
C23 C24 H24C 109.5 . .
H24A C24 H24C 109.5 . .
H24B C24 H24C 109.5 . .
N2 C25 H25A 109.5 . .
N2 C25 H25B 109.5 . .
H25A C25 H25B 109.5 . .
N2 C25 H25C 109.5 . .
H25A C25 H25C 109.5 . .
H25B C25 H25C 109.5 . .
N2 C26 H26A 109.5 . .
N2 C26 H26B 109.5 . .
H26A C26 H26B 109.5 . .
N2 C26 H26C 109.5 . .
H26A C26 H26C 109.5 . .
H26B C26 H26C 109.5 . .
N1 C17 C18 122.1(3) . .
N1 C17 H17 118.9 . .
C18 C17 H17 118.9 . .
C17 C18 C19 119.9(3) . .
C17 C18 H18 120.1 . .
C19 C18 H18 120.1 . .
C18 C19 C20 117.7(3) . .
C18 C19 C22 121.4(3) . .
C20 C19 C22 120.7(3) . .
C21 C20 C19 119.2(3) . .
C21 C20 H20 120.4 . .
C19 C20 H20 120.4 . .
N1 C21 C20 122.9(2) . .
N1 C21 H21 118.5 . .
C20 C21 H21 118.5 . .
C22 C22 C19 114.9(4) 2_656 .
C22 C22 H22A 108.5 2_656 .
C19 C22 H22A 108.5 . .
C22 C22 H22B 108.5 2_656 .
C19 C22 H22B 108.5 . .
H22A C22 H22B 107.5 . .

loop_
_geom_bond_atom_site_label_1
_geom_bond_atom_site_label_2
_geom_bond_distance
_geom_bond_site_symmetry_2
O1 C9 1.299(3) .
O1 H1 0.8400 .
O2 C9 1.215(3) .
O3 C16 1.328(4) .
O3 H3 0.8400 .
O4 C16 1.200(4) .
O5 C23 1.248(4) .
N1 C17 1.333(4) .
N1 C21 1.339(4) .
N2 C23 1.330(4) .
N2 C25 1.455(4) .
N2 C26 1.465(4) .
C1 C3 1.514(3) .
C1 C2 1.561(3) 7_556
C1 C2 1.587(3) .
C1 H1A 1.0000 .
C2 C10 1.505(3) .
C2 C1 1.561(3) 7_556
C2 H2 1.0000 .
C3 C4 1.386(4) .
C3 C8 1.400(4) .
C4 C5 1.394(4) .
C4 H4 0.9500 .
C5 C6 1.390(4) .
C5 H5 0.9500 .
C6 C7 1.390(4) .
C6 C9 1.503(3) .
C7 C8 1.382(4) .
C7 H7 0.9500 .
C8 H8 0.9500 .
C10 C15 1.397(4) .
C10 C11 1.402(4) .
C11 C12 1.380(4) .
C11 H11 0.9500 .
C12 C13 1.392(4) .
C12 H12 0.9500 .
C13 C14 1.382(4) .
C13 C16 1.503(4) .
C14 C15 1.386(4) .
C14 H14 0.9500 .
C15 H15 0.9500 .
C23 C24 1.519(5) .
C24 H24A 0.9800 .
C24 H24B 0.9800 .
C24 H24C 0.9800 .
C25 H25A 0.9800 .
C25 H25B 0.9800 .
C25 H25C 0.9800 .
C26 H26A 0.9800 .
C26 H26B 0.9800 .
C26 H26C 0.9800 .
C17 C18 1.380(4) .
C17 H17 0.9500 .
C18 C19 1.385(4) .
C18 H18 0.9500 .
C19 C20 1.385(4) .
C19 C22 1.508(4) .
C20 C21 1.376(4) .
C20 H20 0.9500 .
C21 H21 0.9500 .
C22 C22 1.484(8) 2_656
C22 H22A 0.9900 .
C22 H22B 0.9900 .
O1W H1WA 0.9003(11) .

loop_
_geom_hbond_atom_site_label_D
_geom_hbond_atom_site_label_H
_geom_hbond_atom_site_label_A
_geom_hbond_distance_DH
_geom_hbond_distance_HA
_geom_hbond_distance_DA
_geom_hbond_angle_DHA
_geom_hbond_site_symmetry_A
O1 H1 N1 0.84 1.73 2.560(3) 171.5 1_544
O3 H3 O5 0.84 1.76 2.594(3) 171.6 2_655
